data_6000701
loop_
_publ_author_name
'Taoudi, A.'
'Laval, J. P.'
'Frit, B.'

_publ_section_title
;
 Synthesis and crystal-structure of 3 new rare-earth oxyfluorides related
 to baddeleyite [LnOF-Ln=Tm, Yb, Lu]
;
_journal_name_full 'Materials Research Bulletin'
_journal_page_first 1137
_journal_page_last 1147
_journal_paper_doi 10.1016/0025-5408(94)90183-X
_journal_volume 29
_journal_year 1994
_chemical_formula_sum 'F O Yb'
_space_group_name_H-M_alt 'P 1 21/c 1'
_cell_angle_alpha 90.000
_cell_angle_beta 99.680
_cell_angle_gamma 90.000
_cell_length_a 5.5052
_cell_length_b 5.4245
_cell_length_c 5.5219
_cell_volume 162.55
_cod_database_code 6000701

loop_
_atom_site_label
_atom_site_fract_x
_atom_site_fract_y
_atom_site_fract_z
? ? ? ?
